data_7703445
loop_
_publ_author_name
'Landman, Iris R.'
'Suleymanov, Abdusalom A.'
'Fadaei-Tirani, Farzaneh'
'Scopelliti, Rosario'
'Chadwick, F. Mark'
'Severin, Kay'

_publ_section_title
;
 Br\/onsted and Lewis acid adducts of triazenes.
;
_journal_issue 7
_journal_name_full 'Dalton transactions (Cambridge, England : 2003)'
_journal_page_first 2317
_journal_page_last 2322
_journal_paper_doi 10.1039/d0dt00049c
_journal_volume 49
_journal_year 2020
_chemical_formula_moiety 'C28 H38 Cl2 N6 O4 Pd'
_chemical_formula_sum 'C28 H38 Cl2 N6 O4 Pd'
_chemical_formula_weight 699.94
_space_group_crystal_system triclinic
_space_group_IT_number 2
_space_group_name_Hall '-P 1'
_space_group_name_H-M_alt 'P -1'
_atom_sites_solution_hydrogens geom
_atom_sites_solution_primary dual
_atom_sites_solution_secondary difmap
_audit_creation_date 2019-08-14
_audit_creation_method
;
Olex2 1.3-alpha
(compiled 2019.07.31 svn.r3643 for OlexSys, GUI svn.r5859)
;
_audit_update_record
;
2019-11-20 deposited with the CCDC.	2020-02-04 downloaded from the CCDC.
;
_cell_angle_alpha 98.576(4)
_cell_angle_beta 106.738(4)
_cell_angle_gamma 90.520(4)
_cell_formula_units_Z 1
_cell_length_a 8.1628(4)
_cell_length_b 8.4628(4)
_cell_length_c 12.1951(6)
_cell_measurement_reflns_used 4060
_cell_measurement_temperature 150.01(10)
_cell_measurement_theta_max 75.7560
_cell_measurement_theta_min 5.2700
_cell_volume 796.52(7)
_computing_cell_refinement 'CrysAlisPro 1.171.40.56a (Rigaku OD, 2019)'
_computing_data_collection 'CrysAlisPro 1.171.40.56a (Rigaku OD, 2019)'
_computing_data_reduction 'CrysAlisPro 1.171.40.56a (Rigaku OD, 2019)'
_computing_molecular_graphics 'Olex2 1.3-alpha (Dolomanov et al., 2009)'
_computing_publication_material 'Olex2 1.3-alpha (Dolomanov et al., 2009)'
_computing_structure_refinement 'ShelXL 2018/3 (Sheldrick, 2015)'
_computing_structure_solution 'ShelXT (Sheldrick, 2015)'
_diffrn_ambient_environment N~2~
_diffrn_ambient_temperature 150.01(10)
_diffrn_detector 'CCD plate'
_diffrn_detector_area_resol_mean 10.2665
_diffrn_detector_type Atlas
_diffrn_measured_fraction_theta_full 1.000
_diffrn_measured_fraction_theta_max 0.982
_diffrn_measurement_details
;
List of Runs (angles in degrees, time in seconds):

  # Type    Start    End  Width  t~exp~   \w     \q     \k     \f   Frames
#--------------------------------------------------------------------------
  1  \w   -120.00 -94.00   1.00    1.00    --  -43.01 -99.00  90.00   26
  2  \w   -121.00 -94.00   1.00    1.00    --  -43.01 -99.00   0.00   27
  3  \w    -67.00  27.00   1.00    1.00    --  -43.01  37.00  30.00   94
  4  \w    -66.00  31.00   1.00    1.00    --  -43.01  37.00 120.00   97
  5  \w      7.00  32.00   1.00    1.00    --   43.01 -99.00-150.00   25
  6  \w     39.00  98.00   1.00    1.00    --   43.01-125.00-180.00   59
  7  \w     29.00  64.00   1.00    1.00    --   43.01-125.00 -60.00   35
  8  \w    138.00 177.00   1.00    4.00    --  112.00  15.00  90.00   39
  9  \w     60.00  89.00   1.00    4.00    --  112.00  15.00  90.00   29
 10  \w    100.00 147.00   1.00    4.00    --  112.00 111.00  30.00   47
 11  \w     80.00 178.00   1.00    4.00    --  112.00  77.00-150.00   98
 12  \w     63.00 120.00   1.00    4.00    --  112.00 178.00 120.00   57
 13  \w     83.00 148.00   1.00    4.00    --  112.00  61.00 120.00   65
 14  \w     76.00 104.00   1.00    4.00    --  112.00 -94.00-180.00   28
 15  \w    129.00 178.00   1.00    4.00    --  112.00 111.00 -90.00   49
 16  \w     71.00  99.00   1.00    4.00    --  112.00-111.00 -90.00   28
 17  \w     69.00 112.00   1.00    4.00    --  112.00-111.00 -30.00   43
 18  \w     39.00  65.00   1.00    4.00    --  112.00-111.00 -90.00   26
 19  \w     80.00 113.00   1.00    4.00    --  112.00-111.00  30.00   33
 20  \w     42.00 135.00   1.00    4.00    --  112.00 -45.00-120.00   93
 21  \w     76.00 113.00   1.00    4.00    --  112.00-111.00  90.00   37
 22  \w     37.00 100.00   1.00    4.00    --  112.00-111.00 150.00   63
 23  \w    111.00 137.00   1.00    4.00    --  112.00  61.00 -60.00   26
 24  \w    142.00 168.00   1.00    4.00    --  112.00  61.00 -60.00   26
 25  \w     42.00  83.00   1.00    4.00    --  112.00-111.00-150.00   41
 26  \w    112.00 177.00   1.00    4.00    --  112.00  61.00 -30.00   65
 27  \w     52.00  79.00   1.00    4.00    --  112.00 -77.00-120.00   27
 28  \w    115.00 141.00   1.00    4.00    --  112.00 -77.00-120.00   26
 29  \w     95.00 122.00   1.00    4.00    --  112.00 -77.00   0.00   27
 30  \w    130.00 170.00   1.00    4.00    --  112.00 111.00-180.00   40
 31  \w     63.00  88.00   1.00    4.00    --  112.00 -77.00   0.00   25
;
_diffrn_measurement_device 'four-circle diffractometer'
_diffrn_measurement_device_type 'SuperNova, Dual, Cu at home/near, Atlas'
_diffrn_measurement_method '\w scans'
_diffrn_orient_matrix_type 'CrysAlisPro convention (1999,Acta A55,543-557)'
_diffrn_orient_matrix_UB_11 -0.0161666000
_diffrn_orient_matrix_UB_12 0.1825390000
_diffrn_orient_matrix_UB_13 0.0113888000
_diffrn_orient_matrix_UB_21 -0.0653251000
_diffrn_orient_matrix_UB_22 -0.0144027000
_diffrn_orient_matrix_UB_23 -0.1330485000
_diffrn_orient_matrix_UB_31 -0.1855510000
_diffrn_orient_matrix_UB_32 -0.0216069000
_diffrn_orient_matrix_UB_33 0.0042600000
_diffrn_radiation_monochromator mirror
_diffrn_radiation_probe x-ray
_diffrn_radiation_type 'Cu K\a'
_diffrn_radiation_wavelength 1.54184
_diffrn_reflns_av_R_equivalents 0.0285
_diffrn_reflns_av_unetI/netI 0.0356
_diffrn_reflns_Laue_measured_fraction_full 1.000
_diffrn_reflns_Laue_measured_fraction_max 0.982
_diffrn_reflns_limit_h_max 7
_diffrn_reflns_limit_h_min -10
_diffrn_reflns_limit_k_max 10
_diffrn_reflns_limit_k_min -10
_diffrn_reflns_limit_l_max 15
_diffrn_reflns_limit_l_min -14
_diffrn_reflns_number 6988
_diffrn_reflns_point_group_measured_fraction_full 1.000
_diffrn_reflns_point_group_measured_fraction_max 0.982
_diffrn_reflns_theta_full 67.684
_diffrn_reflns_theta_max 76.558
_diffrn_reflns_theta_min 3.833
_diffrn_source 'micro-focus sealed X-ray tube'
_diffrn_source_type 'SuperNova (Cu) X-ray Source'
_exptl_absorpt_coefficient_mu 6.588
_exptl_absorpt_correction_T_max 0.999
_exptl_absorpt_correction_T_min 0.313
_exptl_absorpt_correction_type gaussian
_exptl_absorpt_process_details
;
CrysAlisPro 1.171.40.56a (Rigaku Oxford Diffraction, 2019).
 Numerical absorption correction based on Gaussian integration over
 a multifaceted crystal model.
 Empirical absorption correction using spherical harmonics
 as implemented in SCALE3 ABSPACK scaling algorithm
;
_exptl_crystal_colour 'clear intense orange'
_exptl_crystal_density_diffrn 1.459
_exptl_crystal_description prism
_exptl_crystal_F_000 360
_exptl_crystal_size_max 0.554
_exptl_crystal_size_mid 0.122
_exptl_crystal_size_min 0.077
_refine_diff_density_max 1.208
_refine_diff_density_min -0.518
_refine_diff_density_rms 0.089
_refine_ls_extinction_method none
_refine_ls_goodness_of_fit_ref 1.061
_refine_ls_hydrogen_treatment constr
_refine_ls_matrix_type full
_refine_ls_number_parameters 191
_refine_ls_number_reflns 3299
_refine_ls_number_restraints 0
_refine_ls_restrained_S_all 1.061
_refine_ls_R_factor_all 0.0365
_refine_ls_R_factor_gt 0.0354
_refine_ls_shift/su_max 0.001
_refine_ls_shift/su_mean 0.000
_refine_ls_structure_factor_coef Fsqd
_refine_ls_weighting_details 'w=1/[\s^2^(Fo^2^)+(0.0492P)^2^+0.7322P] where P=(Fo^2^+2Fc^2^)/3'
_refine_ls_weighting_scheme calc
_refine_ls_wR_factor_gt 0.0926
_refine_ls_wR_factor_ref 0.0937
_reflns_Friedel_coverage 0.000
_reflns_number_gt 3206
_reflns_number_total 3299
_reflns_threshold_expression 'I > 2\s(I)'
_cod_data_source_file d0dt00049c2.cif
_cod_data_source_block il-2-250
_cod_depositor_comments
;
The following automatic conversions were performed:

data item '_exptl_absorpt_correction_type' value 'Gaussian' was
changed to 'gaussian' in accordance with the
/home/data/users/saulius/crontab/automatic-downloads/rss-feeds/RSC/lib/dictionaries/cif_core.dic
dictionary named 'cif_core.dic' version 2.4.2 last updated on
2011-04-26.

Automatic conversion script
Id: cif_fix_values 7556 2019-12-06 15:28:31Z antanas 

 Adding full bibliography for 7703444--7703450.cif.
;
_cod_database_code 7703445
_shelx_shelxl_version_number 2018/3
_audit_contact_author 'Farzaneh Fadaei Tirani'
_chemical_oxdiff_formula 'C28 H38 Cl2 N6 O4 Pd'
_shelx_space_group_comment
;
The symmetry employed for this shelxl refinement is uniquely defined
by the following loop, which should always be used as a source of
symmetry information in preference to the above space-group names.
They are only intended as comments.
;
_shelx_estimated_absorpt_t_max 0.631
_shelx_estimated_absorpt_t_min 0.121
_reflns_odcompleteness_completeness 99.79
_reflns_odcompleteness_iscentric 1
_reflns_odcompleteness_theta 74.33
_olex2_refinement_description
;
1. Fixed Uiso
 At 1.2 times of:
  All C(H) groups
 At 1.5 times of:
  All C(H,H,H) groups
2.a Ternary CH refined with riding coordinates:
 C9(H9), C12(H12)
2.b Aromatic/amide H refined with riding coordinates:
 C4(H4), C5(H5), C6(H6), C7(H7), C8(H8)
2.c Idealised Me refined as rotating group:
 C10(H10A,H10B,H10C), C11(H11A,H11B,H11C), C13(H13A,H13B,H13C), C14(H14A,H14B,
 H14C)
;
_olex2_submission_special_instructions 'No special instructions were received'
_oxdiff_exptl_absorpt_empirical_details
;
Empirical correction (ABSPACK) includes:
- Absorption correction using spherical harmonics
- Frame scaling
- B-factor correction
;
_oxdiff_exptl_absorpt_empirical_full_max 1.946
_oxdiff_exptl_absorpt_empirical_full_min 0.624

loop_
_space_group_symop_operation_xyz
'x, y, z'
'-x, -y, -z'

loop_
_atom_site_label
_atom_site_type_symbol
_atom_site_fract_x
_atom_site_fract_y
_atom_site_fract_z
_atom_site_U_iso_or_equiv
_atom_site_adp_type
_atom_site_occupancy
_atom_site_site_symmetry_order
_atom_site_calc_flag
_atom_site_refinement_flags_posn
_atom_site_refinement_flags_adp
_atom_site_refinement_flags_occupancy
Pd1 Pd 0.500000 1.000000 1.000000 0.02545(11) Uani 1 2 d S . P
Cl1 Cl 0.37434(9) 0.86537(8) 1.11226(6) 0.03180(16) Uani 1 1 d . . .
O1 O 0.1516(3) 0.9873(3) 0.82695(19) 0.0396(5) Uani 1 1 d . . .
O2 O 0.0572(3) 0.6473(3) 0.6817(2) 0.0474(6) Uani 1 1 d . . .
N1 N 0.3897(3) 0.8405(3) 0.8561(2) 0.0276(5) Uani 1 1 d . . .
N2 N 0.4427(3) 0.7229(3) 0.7953(2) 0.0277(5) Uani 1 1 d . . .
N3 N 0.5881(3) 0.6645(3) 0.8296(2) 0.0313(5) Uani 1 1 d . . .
C1 C 0.2252(4) 0.8766(4) 0.7928(3) 0.0311(6) Uani 1 1 d . . .
C2 C 0.1403(4) 0.7656(4) 0.6782(3) 0.0345(7) Uani 1 1 d . . .
C3 C 0.1556(4) 0.8152(4) 0.5705(3) 0.0352(7) Uani 1 1 d . . .
C4 C 0.0688(5) 0.7248(5) 0.4640(3) 0.0490(9) Uani 1 1 d . . .
H4 H -0.001216 0.632991 0.460922 0.059 Uiso 1 1 calc R U .
C5 C 0.0846(6) 0.7690(6) 0.3626(3) 0.0636(13) Uani 1 1 d . . .
H5 H 0.025103 0.707508 0.289904 0.076 Uiso 1 1 calc R U .
C6 C 0.1858(6) 0.9012(7) 0.3666(4) 0.0633(13) Uani 1 1 d . . .
H6 H 0.195896 0.931271 0.296708 0.076 Uiso 1 1 calc R U .
C7 C 0.2732(6) 0.9908(6) 0.4721(4) 0.0599(10) Uani 1 1 d . . .
H7 H 0.344040 1.081779 0.474634 0.072 Uiso 1 1 calc R U .
C8 C 0.2577(5) 0.9485(5) 0.5740(3) 0.0465(8) Uani 1 1 d . . .
H8 H 0.317088 1.010782 0.646354 0.056 Uiso 1 1 calc R U .
C9 C 0.7252(4) 0.7100(4) 0.9428(3) 0.0333(6) Uani 1 1 d . . .
H9 H 0.685416 0.801712 0.988601 0.040 Uiso 1 1 calc R U .
C10 C 0.8886(4) 0.7653(5) 0.9233(4) 0.0507(9) Uani 1 1 d . . .
H10A H 0.928738 0.678443 0.876503 0.076 Uiso 1 1 calc R U .
H10B H 0.975882 0.795852 0.998161 0.076 Uiso 1 1 calc R U .
H10C H 0.867606 0.857844 0.882363 0.076 Uiso 1 1 calc R U .
C11 C 0.7481(5) 0.5726(5) 1.0104(3) 0.0525(9) Uani 1 1 d . . .
H11A H 0.639804 0.545679 1.024647 0.079 Uiso 1 1 calc R U .
H11B H 0.836818 0.603286 1.084675 0.079 Uiso 1 1 calc R U .
H11C H 0.782721 0.479402 0.965951 0.079 Uiso 1 1 calc R U .
C12 C 0.6181(4) 0.5378(4) 0.7387(3) 0.0419(8) Uani 1 1 d . . .
H12 H 0.724831 0.484304 0.774181 0.050 Uiso 1 1 calc R U .
C13 C 0.4708(6) 0.4130(4) 0.6967(3) 0.0539(10) Uani 1 1 d . . .
H13A H 0.455833 0.367531 0.762777 0.081 Uiso 1 1 calc R U .
H13B H 0.495514 0.327860 0.640796 0.081 Uiso 1 1 calc R U .
H13C H 0.365620 0.462721 0.659344 0.081 Uiso 1 1 calc R U .
C14 C 0.6458(5) 0.6171(5) 0.6414(3) 0.0519(9) Uani 1 1 d . . .
H14A H 0.543159 0.672174 0.606655 0.078 Uiso 1 1 calc R U .
H14B H 0.668115 0.535521 0.582144 0.078 Uiso 1 1 calc R U .
H14C H 0.744115 0.694754 0.672379 0.078 Uiso 1 1 calc R U .

loop_
_atom_site_aniso_label
_atom_site_aniso_U_11
_atom_site_aniso_U_22
_atom_site_aniso_U_33
_atom_site_aniso_U_23
_atom_site_aniso_U_13
_atom_site_aniso_U_12
Pd1 0.02425(15) 0.02726(15) 0.02124(15) -0.00374(10) 0.00477(10) 0.00208(10)
Cl1 0.0357(3) 0.0321(3) 0.0275(3) 0.0016(2) 0.0108(3) -0.0029(3)
O1 0.0297(10) 0.0497(13) 0.0314(11) -0.0086(9) 0.0035(8) 0.0111(9)
O2 0.0369(12) 0.0538(14) 0.0436(14) -0.0122(11) 0.0100(10) -0.0114(11)
N1 0.0255(11) 0.0294(11) 0.0219(11) -0.0065(9) 0.0028(9) 0.0008(9)
N2 0.0271(11) 0.0289(11) 0.0243(11) -0.0029(9) 0.0066(9) 0.0030(9)
N3 0.0300(11) 0.0344(12) 0.0245(11) -0.0038(9) 0.0042(9) 0.0071(9)
C1 0.0253(13) 0.0379(15) 0.0266(13) -0.0020(11) 0.0052(11) 0.0030(11)
C2 0.0214(12) 0.0440(16) 0.0314(15) -0.0082(12) 0.0041(11) 0.0032(12)
C3 0.0271(13) 0.0453(16) 0.0270(14) -0.0053(12) 0.0035(11) 0.0107(12)
C4 0.0458(19) 0.057(2) 0.0320(17) -0.0093(15) 0.0008(14) 0.0113(16)
C5 0.069(3) 0.084(3) 0.0261(17) -0.0076(18) 0.0043(17) 0.032(2)
C6 0.066(3) 0.092(3) 0.037(2) 0.017(2) 0.0178(18) 0.040(3)
C7 0.061(2) 0.076(3) 0.048(2) 0.021(2) 0.0189(19) 0.011(2)
C8 0.0442(18) 0.056(2) 0.0352(17) 0.0033(15) 0.0065(14) 0.0038(15)
C9 0.0292(13) 0.0368(15) 0.0267(14) -0.0065(11) 0.0023(11) 0.0075(11)
C10 0.0313(16) 0.064(2) 0.050(2) 0.0011(17) 0.0046(15) 0.0015(15)
C11 0.052(2) 0.061(2) 0.0346(18) 0.0101(16) -0.0032(15) -0.0021(17)
C12 0.0436(17) 0.0457(17) 0.0279(15) -0.0081(13) 0.0036(13) 0.0191(14)
C13 0.078(3) 0.0340(17) 0.0380(18) -0.0083(14) 0.0053(18) 0.0072(17)
C14 0.0429(18) 0.077(3) 0.0330(17) -0.0073(17) 0.0140(15) 0.0131(18)

loop_
_atom_type_symbol
_atom_type_description
_atom_type_scat_dispersion_real
_atom_type_scat_dispersion_imag
_atom_type_scat_source
C C 0.0181 0.0091 'International Tables Vol C Tables 4.2.6.8 and 6.1.1.4'
H H 0.0000 0.0000 'International Tables Vol C Tables 4.2.6.8 and 6.1.1.4'
Cl Cl 0.3639 0.7018 'International Tables Vol C Tables 4.2.6.8 and 6.1.1.4'
N N 0.0311 0.0180 'International Tables Vol C Tables 4.2.6.8 and 6.1.1.4'
O O 0.0492 0.0322 'International Tables Vol C Tables 4.2.6.8 and 6.1.1.4'
Pd Pd 0.1215 3.9337 'International Tables Vol C Tables 4.2.6.8 and 6.1.1.4'

loop_
_exptl_crystal_face_index_h
_exptl_crystal_face_index_k
_exptl_crystal_face_index_l
_exptl_crystal_face_perp_dist
0 1 1 0.0460
0 -1 -2 0.0476
0 1 2 0.0525
-2 1 0 0.1582
2 1 0 0.3145
0 1 -2 0.0625
0 -2 1 0.0281
0 -1 2 0.0395
-1 0 1 0.1574
0 1 0 0.0364
-1 -1 -1 0.1115
1 -1 -2 0.2047

loop_
_geom_angle_atom_site_label_1
_geom_angle_atom_site_label_2
_geom_angle_atom_site_label_3
_geom_angle
_geom_angle_site_symmetry_1
_geom_angle_site_symmetry_3
Cl1 Pd1 Cl1 180.00(3) 2_677 .
N1 Pd1 Cl1 91.80(7) . .
N1 Pd1 Cl1 91.80(7) 2_677 2_677
N1 Pd1 Cl1 88.20(7) . 2_677
N1 Pd1 Cl1 88.20(7) 2_677 .
N1 Pd1 N1 180.0 2_677 .
N2 N1 Pd1 135.28(18) . .
N2 N1 C1 109.0(2) . .
C1 N1 Pd1 114.67(18) . .
N3 N2 N1 123.6(2) . .
N2 N3 C9 128.5(2) . .
N2 N3 C12 111.7(2) . .
C12 N3 C9 119.7(2) . .
O1 C1 N1 122.2(3) . .
O1 C1 C2 120.9(3) . .
N1 C1 C2 116.9(2) . .
O2 C2 C1 117.8(3) . .
O2 C2 C3 124.5(3) . .
C3 C2 C1 117.6(3) . .
C4 C3 C2 119.5(3) . .
C8 C3 C2 121.0(3) . .
C8 C3 C4 119.5(4) . .
C3 C4 H4 120.1 . .
C5 C4 C3 119.9(4) . .
C5 C4 H4 120.1 . .
C4 C5 H5 119.9 . .
C6 C5 C4 120.3(4) . .
C6 C5 H5 119.9 . .
C5 C6 H6 119.9 . .
C5 C6 C7 120.1(4) . .
C7 C6 H6 119.9 . .
C6 C7 H7 119.9 . .
C6 C7 C8 120.2(5) . .
C8 C7 H7 119.9 . .
C3 C8 H8 120.0 . .
C7 C8 C3 120.0(4) . .
C7 C8 H8 120.0 . .
N3 C9 H9 107.8 . .
N3 C9 C10 110.7(3) . .
N3 C9 C11 109.8(3) . .
C10 C9 H9 107.8 . .
C10 C9 C11 112.9(3) . .
C11 C9 H9 107.8 . .
C9 C10 H10A 109.5 . .
C9 C10 H10B 109.5 . .
C9 C10 H10C 109.5 . .
H10A C10 H10B 109.5 . .
H10A C10 H10C 109.5 . .
H10B C10 H10C 109.5 . .
C9 C11 H11A 109.5 . .
C9 C11 H11B 109.5 . .
C9 C11 H11C 109.5 . .
H11A C11 H11B 109.5 . .
H11A C11 H11C 109.5 . .
H11B C11 H11C 109.5 . .
N3 C12 H12 108.3 . .
N3 C12 C13 110.5(3) . .
N3 C12 C14 108.7(3) . .
C13 C12 H12 108.3 . .
C13 C12 C14 112.5(3) . .
C14 C12 H12 108.3 . .
C12 C13 H13A 109.5 . .
C12 C13 H13B 109.5 . .
C12 C13 H13C 109.5 . .
H13A C13 H13B 109.5 . .
H13A C13 H13C 109.5 . .
H13B C13 H13C 109.5 . .
C12 C14 H14A 109.5 . .
C12 C14 H14B 109.5 . .
C12 C14 H14C 109.5 . .
H14A C14 H14B 109.5 . .
H14A C14 H14C 109.5 . .
H14B C14 H14C 109.5 . .

loop_
_geom_bond_atom_site_label_1
_geom_bond_atom_site_label_2
_geom_bond_distance
_geom_bond_site_symmetry_2
Pd1 Cl1 2.3404(7) 2_677
Pd1 Cl1 2.3404(7) .
Pd1 N1 2.018(2) 2_677
Pd1 N1 2.018(2) .
O1 C1 1.204(4) .
O2 C2 1.217(4) .
N1 N2 1.304(3) .
N1 C1 1.405(4) .
N2 N3 1.270(3) .
N3 C9 1.500(4) .
N3 C12 1.498(4) .
C1 C2 1.535(4) .
C2 C3 1.474(5) .
C3 C4 1.392(4) .
C3 C8 1.385(5) .
C4 H4 0.9500 .
C4 C5 1.384(6) .
C5 H5 0.9500 .
C5 C6 1.371(8) .
C6 H6 0.9500 .
C6 C7 1.382(7) .
C7 H7 0.9500 .
C7 C8 1.382(6) .
C8 H8 0.9500 .
C9 H9 1.0000 .
C9 C10 1.503(5) .
C9 C11 1.506(5) .
C10 H10A 0.9800 .
C10 H10B 0.9800 .
C10 H10C 0.9800 .
C11 H11A 0.9800 .
C11 H11B 0.9800 .
C11 H11C 0.9800 .
C12 H12 1.0000 .
C12 C13 1.511(6) .
C12 C14 1.517(6) .
C13 H13A 0.9800 .
C13 H13B 0.9800 .
C13 H13C 0.9800 .
C14 H14A 0.9800 .
C14 H14B 0.9800 .
C14 H14C 0.9800 .

loop_
_geom_torsion_atom_site_label_1
_geom_torsion_atom_site_label_2
_geom_torsion_atom_site_label_3
_geom_torsion_atom_site_label_4
_geom_torsion
Pd1 N1 N2 N3 12.3(5)
Pd1 N1 C1 O1 -5.4(4)
Pd1 N1 C1 C2 176.0(2)
O1 C1 C2 O2 -90.8(4)
O1 C1 C2 C3 85.3(4)
O2 C2 C3 C4 1.0(5)
O2 C2 C3 C8 -177.7(3)
N1 N2 N3 C9 1.7(5)
N1 N2 N3 C12 -176.5(3)
N1 C1 C2 O2 87.8(3)
N1 C1 C2 C3 -96.1(3)
N2 N1 C1 O1 -175.5(3)
N2 N1 C1 C2 5.9(4)
N2 N3 C9 C10 -120.3(4)
N2 N3 C9 C11 114.4(4)
N2 N3 C12 C13 -52.7(4)
N2 N3 C12 C14 71.2(4)
C1 N1 N2 N3 179.4(3)
C1 C2 C3 C4 -174.8(3)
C1 C2 C3 C8 6.5(4)
C2 C3 C4 C5 -178.9(3)
C2 C3 C8 C7 178.6(3)
C3 C4 C5 C6 0.2(6)
C4 C3 C8 C7 -0.1(5)
C4 C5 C6 C7 0.2(6)
C5 C6 C7 C8 -0.6(7)
C6 C7 C8 C3 0.5(6)
C8 C3 C4 C5 -0.2(5)
C9 N3 C12 C13 129.0(3)
C9 N3 C12 C14 -107.1(3)
C12 N3 C9 C10 57.7(4)
C12 N3 C9 C11 -67.6(4)

loop_
_exptl_oxdiff_crystal_face_indexfrac_h
_exptl_oxdiff_crystal_face_indexfrac_k
_exptl_oxdiff_crystal_face_indexfrac_l
_exptl_oxdiff_crystal_face_x
_exptl_oxdiff_crystal_face_y
_exptl_oxdiff_crystal_face_z
0.0000 1.0000 1.0000 0.1939 -0.1475 -0.0173
-0.0000 -1.0000 -2.0000 -0.2053 0.2805 0.0131
0.0000 1.0000 2.0000 0.2053 -0.2805 -0.0131
-2.0000 1.0000 -0.0000 0.2149 0.1162 0.3495
2.0000 1.0000 -0.0000 0.1502 -0.1451 -0.3927
-0.0000 1.0000 -2.0000 0.1598 0.2517 -0.0301
-0.0000 -2.0000 1.0000 -0.3537 -0.1042 0.0475
0.0000 -1.0000 2.0000 -0.1598 -0.2517 0.0301
-1.0000 0.0000 1.0000 0.0276 -0.0677 0.1898
0.0000 1.0000 -0.0000 0.1825 -0.0144 -0.0216
-1.0000 -1.0000 -1.0000 -0.1778 0.2128 0.2029
1.0000 -1.0000 -2.0000 -0.2215 0.2152 -0.1725
